data_1528334
loop_
_publ_author_name
'Barbier, J.'

_publ_section_title
;
 The non - centrosymmetric borate chlorides Ba2 T B4 O9 Cl (T = Al, Ga)
;
_journal_name_full 'Solid State Sciences'
_journal_page_first 344
_journal_page_last 350
_journal_volume 9
_journal_year 2007
_chemical_formula_sum 'Al B4 Ba2 Cl O9'
_chemical_name_systematic 'Ba2 Al B4 O9 Cl'
_space_group_IT_number 102
_symmetry_space_group_name_Hall 'P 4n -2n'
_symmetry_space_group_name_H-M 'P 42 n m'
_cell_angle_alpha 90
_cell_angle_beta 90
_cell_angle_gamma 90
_cell_formula_units_Z 4
_cell_length_a 12.1109
_cell_length_b 12.1109
_cell_length_c 6.8414
_cell_volume 1003.455
_citation_journal_id_ASTM SSSCFJ
_cod_data_source_file Barbier_SSSCFJ_2007_1399.cif
_cod_data_source_block Al1B4Ba2Cl1O9
_cod_original_formula_sum 'Al1 B4 Ba2 Cl1 O9'
_cod_database_code 1528334

loop_
_symmetry_equiv_pos_as_xyz
x,y,z
-y+1/2,x+1/2,z+1/2
-x,-y,z
y+1/2,-x+1/2,z+1/2
-x+1/2,y+1/2,z+1/2
-y,-x,z
x+1/2,-y+1/2,z+1/2
y,x,z

loop_
_atom_site_label
_atom_site_type_symbol
_atom_site_fract_x
_atom_site_fract_y
_atom_site_fract_z
_atom_site_occupancy
_atom_site_U_iso_or_equiv
O5 O-2 0.7313 0.43541 0.7992 1 0.0
Cl2 Cl-1 0.5 0.5 0.142 1 0.0
Ba2 Ba+2 0.5 0.5 0.6162 0.263 0.0
O6 O-2 0.762 0.62113 0.877 1 0.0
O2 O-2 0.7618 0.7618 0.6292 1 0.0
Al1 Al+3 0.80579 0.80579 0.20913 1 0.0
B1 B+3 0.6934 0.6934 0.5028 1 0.0
B3 B+3 0.7366 0.5408 0.7395 1 0.0
B2 B+3 0.7387 0.7387 0.8366 1 0.0
O1 O-2 0.80838 0.80838 -0.0464 1 0.0
O4 O-2 0.57288 0.71365 0.5505 1 0.0
Cl1 Cl-1 0 0.5 0.4663 0.5 0.0
O3 O-2 0.70995 0.70995 0.2971 1 0.0
Ba1 Ba+2 0.768867 0.487835 0.19983 0.9343 0.0
